data_7061884
loop_
_publ_author_name
'Vithana, Vidushi P.'
'Guo, Zhifang'
'Deacon, Glen B.'
'Somers, Anthony E.'
'Junk, Peter C.'

_publ_section_title
;
 Synthesis, structure, and corrosion inhibiting properties of REIII
 3-thiophenecarboxylate complexes
;
_journal_issue 40
_journal_name_full 'New Journal of Chemistry'
_journal_page_first 19104
_journal_page_last 19111
_journal_paper_doi 10.1039/D2NJ03556A
_journal_volume 46
_journal_year 2022
_chemical_formula_moiety 'C15 H15 Ce O9 S3'
_chemical_formula_sum 'C15 H15 Ce O9 S3'
_chemical_formula_weight 575.57
_space_group_crystal_system monoclinic
_space_group_IT_number 14
_space_group_name_Hall '-P 2ybc'
_space_group_name_H-M_alt 'P 1 21/c 1'
_atom_sites_solution_hydrogens mixed
_atom_sites_solution_primary dual
_audit_creation_date 2022-01-07
_audit_creation_method
;
Olex2 1.3
(compiled 2020.11.12 svn.r5f609507 for OlexSys, GUI svn.r6272)
;
_audit_update_record
;
2022-07-05 deposited with the CCDC.	2022-09-07 downloaded from the CCDC.
;
_cell_angle_alpha 90
_cell_angle_beta 100.769(3)
_cell_angle_gamma 90
_cell_formula_units_Z 4
_cell_length_a 15.0999(6)
_cell_length_b 12.1722(4)
_cell_length_c 10.8103(3)
_cell_measurement_reflns_used 4237
_cell_measurement_temperature 190.0
_cell_measurement_theta_max 28.7930
_cell_measurement_theta_min 3.9690
_cell_volume 1951.93(12)
_computing_cell_refinement 'CrysAlisPro 1.171.40.84a (Rigaku OD, 2020)'
_computing_data_collection 'CrysAlisPro 1.171.40.84a (Rigaku OD, 2020)'
_computing_data_reduction 'CrysAlisPro 1.171.40.84a (Rigaku OD, 2020)'
_computing_molecular_graphics 'Olex2 1.3 (Dolomanov et al., 2009)'
_computing_publication_material 'Olex2 1.3 (Dolomanov et al., 2009)'
_computing_structure_refinement 'SHELXL 2018/3 (Sheldrick, 2015)'
_computing_structure_solution 'SHELXT 2018/2 (Sheldrick, 2018)'
_diffrn_ambient_temperature 190.0
_diffrn_detector 'CCD plate'
_diffrn_detector_area_resol_mean 8.0217
_diffrn_detector_type EosS2
_diffrn_measured_fraction_theta_full 0.998
_diffrn_measured_fraction_theta_max 0.862
_diffrn_measurement_details
;
List of Runs (angles in degrees, time in seconds):

  # Type    Start    End  Width  t~exp~   \w     \q     \k     \f   Frames
#--------------------------------------------------------------------------
  1  \w      2.00  46.00   1.00    8.00    --   15.71  19.00-180.00   44
  2  \w     -3.00  38.00   1.00    8.00    --   15.71  77.00 -30.00   41
  3  \w    -10.00  15.00   1.00    8.00    --   15.71  77.00 -90.00   25
  4  \w    -43.00  39.00   1.00    8.00    --  -16.96  77.00   0.00   82
  5  \w    -84.00   0.00   1.00    8.00    --  -16.96 -57.00-150.00   84
;
_diffrn_measurement_device 'four-circle diffractometer'
_diffrn_measurement_device_type 'Xcalibur, EosS2, Gemini ultra'
_diffrn_measurement_method '\w scans'
_diffrn_orient_matrix_type 'CrysAlisPro convention (1999,Acta A55,543-557)'
_diffrn_orient_matrix_UB_11 0.0416259000
_diffrn_orient_matrix_UB_12 0.0270193000
_diffrn_orient_matrix_UB_13 0.0215130000
_diffrn_orient_matrix_UB_21 0.0217402000
_diffrn_orient_matrix_UB_22 -0.0516657000
_diffrn_orient_matrix_UB_23 0.0115187000
_diffrn_orient_matrix_UB_31 0.0088772000
_diffrn_orient_matrix_UB_32 -0.0002438000
_diffrn_orient_matrix_UB_33 -0.0621577000
_diffrn_radiation_monochromator graphite
_diffrn_radiation_probe x-ray
_diffrn_radiation_type 'Mo K\a'
_diffrn_radiation_wavelength 0.71073
_diffrn_reflns_av_R_equivalents 0.0457
_diffrn_reflns_av_unetI/netI 0.0666
_diffrn_reflns_Laue_measured_fraction_full 0.998
_diffrn_reflns_Laue_measured_fraction_max 0.862
_diffrn_reflns_limit_h_max 19
_diffrn_reflns_limit_h_min -15
_diffrn_reflns_limit_k_max 15
_diffrn_reflns_limit_k_min -16
_diffrn_reflns_limit_l_max 14
_diffrn_reflns_limit_l_min -13
_diffrn_reflns_number 11030
_diffrn_reflns_point_group_measured_fraction_full 0.998
_diffrn_reflns_point_group_measured_fraction_max 0.862
_diffrn_reflns_theta_full 25.242
_diffrn_reflns_theta_max 29.227
_diffrn_reflns_theta_min 3.216
_diffrn_source 'fine-focus sealed X-ray tube'
_diffrn_source_type 'Enhance (Mo) X-ray Source'
_exptl_absorpt_coefficient_mu 2.699
_exptl_absorpt_correction_T_max 1.00000
_exptl_absorpt_correction_T_min 0.78734
_exptl_absorpt_correction_type multi-scan
_exptl_absorpt_process_details
;
CrysAlisPro 1.171.40.84a (Rigaku Oxford Diffraction, 2020)
Empirical absorption correction using spherical harmonics,
implemented in SCALE3 ABSPACK scaling algorithm.
;
_exptl_crystal_colour colourless
_exptl_crystal_colour_primary colourless
_exptl_crystal_density_diffrn 1.959
_exptl_crystal_description prism
_exptl_crystal_F_000 1132
_exptl_crystal_size_max 0.4
_exptl_crystal_size_mid 0.1
_exptl_crystal_size_min 0.1
_refine_diff_density_max 1.555
_refine_diff_density_min -0.970
_refine_diff_density_rms 0.156
_refine_ls_extinction_method none
_refine_ls_goodness_of_fit_ref 1.034
_refine_ls_hydrogen_treatment constr
_refine_ls_matrix_type full
_refine_ls_number_parameters 274
_refine_ls_number_reflns 4592
_refine_ls_number_restraints 6
_refine_ls_restrained_S_all 1.035
_refine_ls_R_factor_all 0.0548
_refine_ls_R_factor_gt 0.0408
_refine_ls_shift/su_max 0.001
_refine_ls_shift/su_mean 0.000
_refine_ls_structure_factor_coef Fsqd
_refine_ls_weighting_details 'w=1/[\s^2^(Fo^2^)+(0.0322P)^2^] where P=(Fo^2^+2Fc^2^)/3'
_refine_ls_weighting_scheme calc
_refine_ls_wR_factor_gt 0.0783
_refine_ls_wR_factor_ref 0.0851
_reflns_Friedel_coverage 0.000
_reflns_number_gt 3740
_reflns_number_total 4592
_reflns_threshold_expression 'I > 2\s(I)'
_cod_data_source_file d2nj03556a2.cif
_cod_data_source_block 2200vvice
_cod_depositor_comments 'Adding full bibliography for 7061882--7061892.cif.'
_cod_database_code 7061884
_shelx_shelxl_version_number 2018/3
_chemical_oxdiff_formula 'C15 H12 S3 O6 Ce'
_shelx_space_group_comment
;
The symmetry employed for this shelxl refinement is uniquely defined
by the following loop, which should always be used as a source of
symmetry information in preference to the above space-group names.
They are only intended as comments.
;
_shelx_estimated_absorpt_t_max 0.774
_shelx_estimated_absorpt_t_min 0.412
_reflns_odcompleteness_completeness 99.71
_reflns_odcompleteness_iscentric 1
_reflns_odcompleteness_theta 26.32
_olex2_refinement_description
;
1. Restrained distances
 C14A-C15 \\sim C14-C13
 with sigma of 0.02
 S2A-C13 \\sim S2-C15
 with sigma of 0.02
 Ce1-H8A \\sim Ce1-H8B
 with sigma of 0.02
 Ce1-H7A \\sim Ce1-H7B
 with sigma of 0.02
 C4A-C3 \\sim C4-C5
 with sigma of 0.02
 S1-C3 \\sim S4A-C5
 with sigma of 0.02
2. Uiso/Uaniso restraints and constraints
Uanis(C14) = Uanis(C14A)
Uanis(S2A) = Uanis(S2)
Uanis(C4A) = Uanis(C4)
Uanis(S1) = Uanis(S4A)
3. Others
 Sof(S2A)=Sof(H15A)=Sof(H13A)=Sof(C14A)=Sof(H14A)=1-FVAR(1)
 Sof(S2)=Sof(H15)=Sof(H13)=Sof(C14)=Sof(H14)=FVAR(1)
 Sof(S4A)=Sof(H5B)=Sof(H3B)=Sof(C4A)=Sof(H4A)=1-FVAR(2)
 Sof(S1)=Sof(H5A)=Sof(H3A)=Sof(C4)=Sof(H4)=FVAR(2)
4.a Free rotating group:
 O8(H8A,H8B), O7(H7A,H7B)
4.b Rotating group:
 O9(H9A,H9B)
4.c Aromatic/amide H refined with riding coordinates:
 C10(H10), C8(H8), C5(H5B), C5(H5A), C9(H9), C15(H15), C15(H15A), C13(H13A),
 C13(H13), C3(H3A), C3(H3B), C14(H14), C14A(H14A), C4(H4), C4A(H4A)
;
_olex2_submission_special_instructions 'No special instructions were received'
_oxdiff_exptl_absorpt_empirical_details
;
Empirical correction (ABSPACK) includes:
- Absorption correction using spherical harmonics
- Frame scaling
;
_oxdiff_exptl_absorpt_empirical_full_max 1.186
_oxdiff_exptl_absorpt_empirical_full_min 0.812

loop_
_space_group_symop_operation_xyz
'x, y, z'
'-x, y+1/2, -z+1/2'
'-x, -y, -z'
'x, -y-1/2, z-1/2'

loop_
_atom_site_label
_atom_site_type_symbol
_atom_site_fract_x
_atom_site_fract_y
_atom_site_fract_z
_atom_site_U_iso_or_equiv
_atom_site_adp_type
_atom_site_occupancy
_atom_site_site_symmetry_order
_atom_site_calc_flag
_atom_site_refinement_flags_posn
_atom_site_refinement_flags_adp
_atom_site_refinement_flags_occupancy
_atom_site_disorder_assembly
_atom_site_disorder_group
Ce1 Ce 0.54057(2) 0.38263(2) 0.26608(2) 0.01263(8) Uani 1 1 d D . . . .
S3 S 0.89827(10) 0.35821(13) 0.10797(14) 0.0429(4) Uani 1 1 d . . . . .
S1 S 0.94782(19) 0.4856(3) 0.6525(3) 0.0356(6) Uani 0.840(5) 1 d D . P A 1
S2 S 0.1117(2) 0.3281(4) -0.0594(4) 0.0404(8) Uani 0.711(5) 1 d D . P B 1
O9 O 0.4554(2) 0.3399(3) 0.4439(3) 0.0217(7) Uani 1 1 d . . . . .
H9A H 0.448103 0.399012 0.484012 0.033 Uiso 1 1 d R U . . .
H9B H 0.487999 0.299030 0.499247 0.033 Uiso 1 1 d R U . . .
O6 O 0.5936(2) 0.2922(2) -0.1220(3) 0.0181(7) Uani 1 1 d . . . . .
O8 O 0.5894(2) 0.5538(2) 0.1703(3) 0.0233(8) Uani 1 1 d G . . . .
H8A H 0.585361 0.567386 0.092301 0.035 Uiso 1 1 d DG U . . .
H8B H 0.593950 0.616612 0.205252 0.035 Uiso 1 1 d DG U . . .
O7 O 0.4381(2) 0.5375(2) 0.3029(3) 0.0244(8) Uani 1 1 d G . . . .
H7A H 0.410046 0.545873 0.363522 0.037 Uiso 1 1 d DG U . . .
H7B H 0.422735 0.592746 0.255608 0.037 Uiso 1 1 d DG U . . .
O3 O 0.4077(2) 0.4001(2) 0.0754(3) 0.0211(7) Uani 1 1 d . . . . .
O1 O 0.6238(2) 0.4746(3) 0.4722(3) 0.0222(7) Uani 1 1 d . . . . .
O4 O 0.4103(2) 0.2508(2) 0.1913(3) 0.0206(7) Uani 1 1 d . . . . .
O2 O 0.7094(2) 0.4018(2) 0.3497(3) 0.0221(7) Uani 1 1 d . . . . .
O5 O 0.5977(2) 0.3034(2) 0.0844(3) 0.0191(7) Uani 1 1 d . . . . .
S2A S 0.1108(8) 0.2282(10) 0.0332(11) 0.0404(8) Uani 0.289(5) 1 d D . P B 2
C6 C 0.6353(3) 0.3092(3) -0.0116(4) 0.0161(9) Uani 1 1 d . . . . .
C1 C 0.7017(3) 0.4509(3) 0.4501(4) 0.0168(9) Uani 1 1 d . . . . .
C11 C 0.3679(3) 0.3174(4) 0.1116(4) 0.0180(10) Uani 1 1 d . . . . .
S4A S 0.8835(12) 0.5709(19) 0.734(2) 0.0356(6) Uani 0.160(5) 1 d D . P A 2
C7 C 0.7333(3) 0.3326(3) 0.0068(4) 0.0179(9) Uani 1 1 d . . . . .
C2 C 0.7830(3) 0.4767(3) 0.5432(4) 0.0173(9) Uani 1 1 d . . . . .
C10 C 0.7898(3) 0.3374(4) 0.1220(5) 0.0266(11) Uani 1 1 d . . . . .
H10 H 0.770804 0.330077 0.198588 0.032 Uiso 1 1 calc R U . . .
C8 C 0.7812(3) 0.3459(4) -0.0929(5) 0.0267(11) Uani 1 1 d . . . . .
H8 H 0.754068 0.344817 -0.177575 0.032 Uiso 1 1 calc R U . . .
C12 C 0.2711(3) 0.3015(4) 0.0634(4) 0.0203(10) Uani 1 1 d . . . . .
C5 C 0.7848(3) 0.5464(4) 0.6487(4) 0.0260(11) Uani 1 1 d D . . . .
H5B H 0.732481 0.576329 0.668294 0.031 Uiso 0.160(5) 1 calc R U P A 2
H5A H 0.734568 0.580807 0.669398 0.031 Uiso 0.840(5) 1 calc R U P A 1
C9 C 0.8754(4) 0.3611(4) -0.0495(5) 0.0270(12) Uani 1 1 d . . . . .
H9 H 0.917777 0.371046 -0.100898 0.032 Uiso 1 1 calc R U . . .
C15 C 0.2209(3) 0.3654(4) -0.0290(5) 0.0278(11) Uani 1 1 d D . . . .
H15 H 0.244594 0.422491 -0.069864 0.033 Uiso 0.711(5) 1 calc R U P B 1
H15A H 0.245109 0.425773 -0.063645 0.033 Uiso 0.289(5) 1 calc R U P B 2
C13 C 0.2184(3) 0.2212(4) 0.1099(5) 0.0287(12) Uani 1 1 d D . . . .
H13A H 0.240070 0.171600 0.173781 0.034 Uiso 0.289(5) 1 calc R U P B 2
H13 H 0.243049 0.172394 0.173166 0.034 Uiso 0.711(5) 1 calc R U P B 1
C3 C 0.8673(3) 0.4394(4) 0.5348(5) 0.0291(11) Uani 1 1 d D . . . .
H3A H 0.878785 0.393385 0.470933 0.035 Uiso 0.840(5) 1 calc R U P A 1
H3B H 0.878329 0.391978 0.471924 0.035 Uiso 0.160(5) 1 calc R U P A 2
C14 C 0.1285(11) 0.2196(11) 0.0560(12) 0.029(3) Uani 0.711(5) 1 d D . P B 1
H14 H 0.084944 0.171933 0.075236 0.035 Uiso 0.711(5) 1 calc R U P B 1
C14A C 0.1308(17) 0.333(3) -0.067(4) 0.029(3) Uani 0.289(5) 1 d D . P B 2
H14A H 0.089507 0.362403 -0.133905 0.035 Uiso 0.289(5) 1 calc R U P B 2
C4 C 0.8712(9) 0.5559(11) 0.7163(11) 0.037(3) Uani 0.840(5) 1 d D . P A 1
H4 H 0.885866 0.597011 0.789862 0.044 Uiso 0.840(5) 1 calc R U P A 1
C4A C 0.935(4) 0.479(7) 0.630(5) 0.037(3) Uani 0.160(5) 1 d D . P A 2
H4A H 0.995820 0.462898 0.639513 0.044 Uiso 0.160(5) 1 calc R U P A 2

loop_
_atom_site_aniso_label
_atom_site_aniso_U_11
_atom_site_aniso_U_22
_atom_site_aniso_U_33
_atom_site_aniso_U_23
_atom_site_aniso_U_13
_atom_site_aniso_U_12
Ce1 0.01613(14) 0.01166(13) 0.01030(12) -0.00015(10) 0.00299(9) -0.00013(10)
S3 0.0251(8) 0.0529(9) 0.0484(9) -0.0100(7) 0.0009(6) -0.0031(7)
S1 0.0232(12) 0.0425(12) 0.0362(15) -0.0082(11) -0.0067(7) -0.0001(8)
S2 0.0205(13) 0.0468(15) 0.0506(15) -0.0101(12) -0.0015(12) 0.0003(12)
O9 0.031(2) 0.0183(16) 0.0173(15) 0.0038(13) 0.0091(14) 0.0033(15)
O6 0.0215(17) 0.0165(16) 0.0157(15) -0.0014(13) 0.0023(13) -0.0016(13)
O8 0.039(2) 0.0134(16) 0.0192(16) 0.0022(13) 0.0103(15) 0.0006(15)
O7 0.033(2) 0.0219(17) 0.0217(17) 0.0050(14) 0.0136(15) 0.0126(15)
O3 0.0227(18) 0.0226(17) 0.0173(15) 0.0020(13) 0.0017(13) -0.0047(14)
O1 0.0223(18) 0.0252(17) 0.0205(16) -0.0077(14) 0.0077(14) -0.0006(14)
O4 0.0247(19) 0.0168(16) 0.0187(16) 0.0012(13) 0.0002(13) -0.0036(14)
O2 0.0219(18) 0.0274(18) 0.0166(15) -0.0077(14) 0.0030(13) -0.0011(14)
O5 0.0207(18) 0.0236(17) 0.0147(15) -0.0054(13) 0.0075(13) -0.0018(14)
S2A 0.0205(13) 0.0468(15) 0.0506(15) -0.0101(12) -0.0015(12) 0.0003(12)
C6 0.020(2) 0.007(2) 0.021(2) -0.0041(17) 0.0046(18) -0.0011(17)
C1 0.021(2) 0.014(2) 0.016(2) 0.0027(18) 0.0048(18) 0.0033(18)
C11 0.023(3) 0.019(2) 0.012(2) -0.0053(18) 0.0029(18) 0.001(2)
S4A 0.0232(12) 0.0425(12) 0.0362(15) -0.0082(11) -0.0067(7) -0.0001(8)
C7 0.023(3) 0.013(2) 0.020(2) -0.0052(19) 0.0070(19) -0.0018(18)
C2 0.021(2) 0.014(2) 0.016(2) 0.0026(18) 0.0009(18) -0.0009(18)
C10 0.025(3) 0.028(3) 0.028(3) -0.007(2) 0.008(2) 0.002(2)
C8 0.032(3) 0.024(3) 0.027(3) 0.000(2) 0.013(2) -0.004(2)
C12 0.019(2) 0.021(2) 0.021(2) -0.008(2) 0.0049(19) -0.0008(19)
C5 0.024(3) 0.033(3) 0.021(2) -0.009(2) 0.006(2) -0.008(2)
C9 0.032(3) 0.022(3) 0.034(3) 0.000(2) 0.023(2) -0.003(2)
C15 0.021(3) 0.026(3) 0.035(3) 0.001(2) 0.001(2) 0.003(2)
C13 0.029(3) 0.026(3) 0.032(3) -0.002(2) 0.009(2) -0.002(2)
C3 0.021(3) 0.032(3) 0.033(3) -0.004(2) 0.001(2) 0.002(2)
C14 0.039(9) 0.015(4) 0.034(6) -0.005(4) 0.012(5) 0.002(4)
C14A 0.039(9) 0.015(4) 0.034(6) -0.005(4) 0.012(5) 0.002(4)
C4 0.053(7) 0.042(6) 0.017(5) -0.013(4) 0.010(4) -0.022(4)
C4A 0.053(7) 0.042(6) 0.017(5) -0.013(4) 0.010(4) -0.022(4)

loop_
_atom_type_symbol
_atom_type_description
_atom_type_scat_dispersion_real
_atom_type_scat_dispersion_imag
_atom_type_scat_source
C C 0.0033 0.0016 'International Tables Vol C Tables 4.2.6.8 and 6.1.1.4'
H H 0.0000 0.0000 'International Tables Vol C Tables 4.2.6.8 and 6.1.1.4'
Ce Ce -0.2486 2.6331 'International Tables Vol C Tables 4.2.6.8 and 6.1.1.4'
O O 0.0106 0.0060 'International Tables Vol C Tables 4.2.6.8 and 6.1.1.4'
S S 0.1246 0.1234 'International Tables Vol C Tables 4.2.6.8 and 6.1.1.4'

loop_
_geom_angle_atom_site_label_1
_geom_angle_atom_site_label_2
_geom_angle_atom_site_label_3
_geom_angle
_geom_angle_site_symmetry_1
_geom_angle_site_symmetry_3
_geom_angle_publ_flag
O9 Ce1 O3 101.00(10) . . ?
O9 Ce1 O1 70.94(10) . . ?
O6 Ce1 O9 67.94(9) 4_566 . ?
O6 Ce1 O7 135.29(9) 4_566 . ?
O6 Ce1 O3 125.59(10) 4_566 . ?
O6 Ce1 O1 83.79(10) 4_566 . ?
O6 Ce1 O4 77.12(10) 4_566 . ?
O6 Ce1 O2 72.42(10) 4_566 . ?
O8 Ce1 O9 135.23(10) . . ?
O8 Ce1 O6 144.71(11) . 4_566 ?
O8 Ce1 O7 71.26(10) . . ?
O8 Ce1 O3 81.19(10) . . ?
O8 Ce1 O1 82.15(10) . . ?
O8 Ce1 O4 131.53(11) . . ?
O8 Ce1 O2 73.63(11) . . ?
O7 Ce1 O9 67.88(10) . . ?
O7 Ce1 O3 70.03(10) . . ?
O7 Ce1 O1 75.79(11) . . ?
O7 Ce1 O4 93.49(11) . . ?
O7 Ce1 O2 118.59(11) . . ?
O1 Ce1 O3 145.25(10) . . ?
O4 Ce1 O9 69.14(9) . . ?
O4 Ce1 O3 50.62(9) . . ?
O4 Ce1 O1 139.79(9) . . ?
O4 Ce1 O2 146.14(10) . . ?
O2 Ce1 O9 111.19(10) . . ?
O2 Ce1 O3 147.61(9) . . ?
O2 Ce1 O1 50.64(9) . . ?
O5 Ce1 O9 144.40(10) . . ?
O5 Ce1 O6 85.70(9) . 4_566 ?
O5 Ce1 O8 79.80(9) . . ?
O5 Ce1 O7 136.95(10) . . ?
O5 Ce1 O3 74.67(10) . . ?
O5 Ce1 O1 131.45(10) . . ?
O5 Ce1 O4 82.32(9) . . ?
O5 Ce1 O2 81.01(9) . . ?
C9 S3 C10 94.3(2) . . ?
C3 S1 C4 91.4(4) . . ?
C15 S2 C14 93.2(7) . . ?
Ce1 O9 H9A 109.9 . . ?
Ce1 O9 H9B 109.8 . . ?
H9A O9 H9B 104.1 . . ?
C6 O6 Ce1 131.0(3) . 4_565 ?
Ce1 O8 H8A 127.0 . . ?
Ce1 O8 H8B 124.8 . . ?
H8A O8 H8B 104.5 . . ?
Ce1 O7 H7A 128.4 . . ?
Ce1 O7 H7B 127.1 . . ?
H7A O7 H7B 104.5 . . ?
C11 O3 Ce1 91.7(3) . . ?
C1 O1 Ce1 93.2(2) . . ?
C11 O4 Ce1 94.3(3) . . ?
C1 O2 Ce1 95.8(3) . . ?
C6 O5 Ce1 153.6(3) . . ?
C13 S2A C14A 94.6(15) . . ?
O6 C6 O5 122.9(4) . . ?
O6 C6 C7 117.9(3) . . ?
O5 C6 C7 119.2(4) . . ?
O1 C1 C2 120.3(4) . . ?
O2 C1 O1 120.2(4) . . ?
O2 C1 C2 119.4(4) . . ?
O3 C11 C12 119.4(4) . . ?
O4 C11 O3 120.6(4) . . ?
O4 C11 C12 119.9(4) . . ?
C5 S4A C4A 89.5(13) . . ?
C10 C7 C6 124.4(4) . . ?
C10 C7 C8 111.5(4) . . ?
C8 C7 C6 124.0(4) . . ?
C5 C2 C1 124.6(4) . . ?
C3 C2 C1 123.4(4) . . ?
C3 C2 C5 111.9(4) . . ?
S3 C10 H10 124.0 . . ?
C7 C10 S3 111.9(3) . . ?
C7 C10 H10 124.0 . . ?
C7 C8 H8 123.7 . . ?
C7 C8 C9 112.7(4) . . ?
C9 C8 H8 123.7 . . ?
C15 C12 C11 124.0(4) . . ?
C15 C12 C13 112.3(5) . . ?
C13 C12 C11 123.7(4) . . ?
S4A C5 H5B 121.9 . . ?
C2 C5 S4A 116.2(9) . . ?
C2 C5 H5B 121.9 . . ?
C2 C5 H5A 124.7 . . ?
C4 C5 C2 110.6(7) . . ?
C4 C5 H5A 124.7 . . ?
S3 C9 H9 125.2 . . ?
C8 C9 S3 109.6(3) . . ?
C8 C9 H9 125.2 . . ?
S2 C15 H15 124.0 . . ?
C12 C15 S2 112.1(4) . . ?
C12 C15 H15 124.0 . . ?
C12 C15 H15A 122.3 . . ?
C12 C15 C14A 115.4(18) . . ?
C14A C15 H15A 122.3 . . ?
S2A C13 H13A 124.9 . . ?
C12 C13 S2A 110.3(6) . . ?
C12 C13 H13A 124.9 . . ?
C12 C13 H13 122.0 . . ?
C14 C13 C12 115.9(7) . . ?
C14 C13 H13 122.0 . . ?
S1 C3 H3A 123.6 . . ?
C2 C3 S1 112.8(4) . . ?
C2 C3 H3A 123.6 . . ?
C2 C3 H3B 123.4 . . ?
C2 C3 C4A 113(4) . . ?
C4A C3 H3B 123.4 . . ?
S2 C14 H14 126.8 . . ?
C13 C14 S2 106.5(11) . . ?
C13 C14 H14 126.8 . . ?
S2A C14A H14A 126.5 . . ?
C15 C14A S2A 107(3) . . ?
C15 C14A H14A 126.5 . . ?
S1 C4 H4 123.4 . . ?
C5 C4 S1 113.2(7) . . ?
C5 C4 H4 123.4 . . ?
S4A C4A H4A 125.5 . . ?
C3 C4A S4A 109(5) . . ?
C3 C4A H4A 125.5 . . ?

loop_
_geom_bond_atom_site_label_1
_geom_bond_atom_site_label_2
_geom_bond_distance
_geom_bond_site_symmetry_2
_geom_bond_publ_flag
Ce1 O9 2.557(3) . ?
Ce1 O6 2.504(3) 4_566 ?
Ce1 O8 2.499(3) . ?
Ce1 O7 2.518(3) . ?
Ce1 O3 2.602(3) . ?
Ce1 O1 2.598(3) . ?
Ce1 O4 2.550(3) . ?
Ce1 O2 2.552(3) . ?
Ce1 O5 2.484(3) . ?
S3 C10 1.691(5) . ?
S3 C9 1.673(5) . ?
S1 C3 1.684(5) . ?
S1 C4 1.687(15) . ?
S2 C15 1.682(6) . ?
S2 C14 1.801(13) . ?
O9 H9A 0.8586 . ?
O9 H9B 0.8586 . ?
O6 C6 1.259(5) . ?
O8 H8A 0.8500 . ?
O8 H8B 0.8500 . ?
O7 H7A 0.8500 . ?
O7 H7B 0.8502 . ?
O3 C11 1.271(5) . ?
O1 C1 1.278(5) . ?
O4 C11 1.266(5) . ?
O2 C1 1.263(5) . ?
O5 C6 1.274(4) . ?
S2A C13 1.683(11) . ?
S2A C14A 1.74(4) . ?
C6 C7 1.482(6) . ?
C1 C2 1.469(6) . ?
C11 C12 1.470(6) . ?
S4A C5 1.625(15) . ?
S4A C4A 1.85(9) . ?
C7 C10 1.374(6) . ?
C7 C8 1.415(6) . ?
C2 C5 1.418(6) . ?
C2 C3 1.370(6) . ?
C10 H10 0.9300 . ?
C8 H8 0.9300 . ?
C8 C9 1.425(7) . ?
C12 C15 1.376(6) . ?
C12 C13 1.411(6) . ?
C5 H5B 0.9300 . ?
C5 H5A 0.9300 . ?
C5 C4 1.376(12) . ?
C9 H9 0.9300 . ?
C15 H15 0.9300 . ?
C15 H15A 0.9300 . ?
C15 C14A 1.40(2) . ?
C13 H13A 0.9300 . ?
C13 H13 0.9300 . ?
C13 C14 1.374(15) . ?
C3 H3A 0.9300 . ?
C3 H3B 0.9300 . ?
C3 C4A 1.39(2) . ?
C14 H14 0.9300 . ?
C14A H14A 0.9300 . ?
C4 H4 0.9300 . ?
C4A H4A 0.9300 . ?

loop_
_geom_torsion_atom_site_label_1
_geom_torsion_atom_site_label_2
_geom_torsion_atom_site_label_3
_geom_torsion_atom_site_label_4
_geom_torsion
_geom_torsion_site_symmetry_1
_geom_torsion_site_symmetry_2
_geom_torsion_site_symmetry_3
_geom_torsion_site_symmetry_4
_geom_torsion_publ_flag
Ce1 O6 C6 O5 -75.2(5) 4_565 . . . ?
Ce1 O6 C6 C7 102.3(4) 4_565 . . . ?
Ce1 O3 C11 O4 -16.9(4) . . . . ?
Ce1 O3 C11 C12 161.0(3) . . . . ?
Ce1 O1 C1 O2 1.8(4) . . . . ?
Ce1 O1 C1 C2 -175.8(3) . . . . ?
Ce1 O4 C11 O3 17.2(4) . . . . ?
Ce1 O4 C11 C12 -160.6(3) . . . . ?
Ce1 O2 C1 O1 -1.9(4) . . . . ?
Ce1 O2 C1 C2 175.8(3) . . . . ?
Ce1 O5 C6 O6 -112.3(6) . . . . ?
Ce1 O5 C6 C7 70.2(8) . . . . ?
O6 C6 C7 C10 -170.4(4) . . . . ?
O6 C6 C7 C8 5.4(6) . . . . ?
O3 C11 C12 C15 6.4(6) . . . . ?
O3 C11 C12 C13 -171.3(4) . . . . ?
O1 C1 C2 C5 -13.0(7) . . . . ?
O1 C1 C2 C3 169.8(4) . . . . ?
O4 C11 C12 C15 -175.7(4) . . . . ?
O4 C11 C12 C13 6.6(6) . . . . ?
O2 C1 C2 C5 169.3(4) . . . . ?
O2 C1 C2 C3 -7.8(7) . . . . ?
O5 C6 C7 C10 7.2(7) . . . . ?
O5 C6 C7 C8 -177.0(4) . . . . ?
C6 C7 C10 S3 176.6(3) . . . . ?
C6 C7 C8 C9 -176.4(4) . . . . ?
C1 C2 C5 S4A -175.5(11) . . . . ?
C1 C2 C5 C4 -178.7(7) . . . . ?
C1 C2 C3 S1 178.1(4) . . . . ?
C1 C2 C3 C4A 177(4) . . . . ?
C11 C12 C15 S2 -178.2(3) . . . . ?
C11 C12 C15 C14A 176.4(16) . . . . ?
C11 C12 C13 S2A 179.5(6) . . . . ?
C11 C12 C13 C14 178.5(7) . . . . ?
C7 C8 C9 S3 -0.1(5) . . . . ?
C2 C5 C4 S1 1.4(11) . . . . ?
C2 C3 C4A S4A 0(6) . . . . ?
C10 S3 C9 C8 0.2(4) . . . . ?
C10 C7 C8 C9 -0.1(6) . . . . ?
C8 C7 C10 S3 0.3(5) . . . . ?
C12 C15 C14A S2A 7(3) . . . . ?
C12 C13 C14 S2 -0.5(10) . . . . ?
C5 S4A C4A C3 1(5) . . . . ?
C5 C2 C3 S1 0.6(5) . . . . ?
C5 C2 C3 C4A -1(4) . . . . ?
C9 S3 C10 C7 -0.3(4) . . . . ?
C15 S2 C14 C13 0.2(8) . . . . ?
C15 C12 C13 S2A 1.5(7) . . . . ?
C15 C12 C13 C14 0.5(8) . . . . ?
C13 S2A C14A C15 -5(2) . . . . ?
C13 C12 C15 S2 -0.3(5) . . . . ?
C13 C12 C15 C14A -5.7(17) . . . . ?
C3 S1 C4 C5 -0.9(10) . . . . ?
C3 C2 C5 S4A 1.9(12) . . . . ?
C3 C2 C5 C4 -1.3(8) . . . . ?
C14 S2 C15 C12 0.0(6) . . . . ?
C14A S2A C13 C12 2.1(15) . . . . ?
C4 S1 C3 C2 0.1(7) . . . . ?
C4A S4A C5 C2 -2(3) . . . . ?
